data_4133074
loop_
_publ_author_name
'Huang, Zixuan'
'Noble, Benjamin B.'
'Corrigan, Nathaniel'
'Chu, Yingying'
'Satoh, Kotaro'
'Thomas, Donald S.'
'Hawker, Craig J.'
'Moad, Graeme'
'Kamigaito, Masami'
'Coote, Michelle L.'
'Boyer, Cyrille'
'Xu, Jiangtao'

_publ_section_title
;
 Discrete and Stereospecific Oligomers Prepared by Sequential and
 Alternating Single Unit Monomer Insertion.
;
_journal_issue 41
_journal_name_full 'Journal of the American Chemical Society'
_journal_page_first 13392
_journal_page_last 13406
_journal_paper_doi 10.1021/jacs.8b08386
_journal_volume 140
_journal_year 2018
_chemical_formula_moiety 'C21 H19 N O4 S3'
_chemical_formula_sum 'C21 H19 N O4 S3'
_chemical_formula_weight 445.55
_space_group_crystal_system monoclinic
_space_group_IT_number 14
_space_group_name_Hall '-P 2ybc'
_space_group_name_H-M_alt 'P 1 21/c 1'
_atom_sites_solution_hydrogens geom
_atom_sites_solution_primary dual
_audit_creation_date 2018-06-20
_audit_creation_method
;
Olex2 1.2
(compiled 2018.05.29 svn.r3508 for OlexSys, GUI svn.r5506)
;
_cell_angle_alpha 90
_cell_angle_beta 102.53(3)
_cell_angle_gamma 90
_cell_formula_units_Z 4
_cell_length_a 19.557(4)
_cell_length_b 5.4170(11)
_cell_length_c 21.739(4)
_cell_measurement_reflns_used 15010
_cell_measurement_temperature 100
_cell_measurement_theta_max 22.974
_cell_measurement_theta_min 1.067
_cell_volume 2248.2(8)
_computing_cell_refinement 'XDS (Kabsch, 1993)'
_computing_data_collection 'AS QEGUI'
_computing_data_reduction 'XDS (Kabsch, 1993)'
_computing_molecular_graphics 'Olex2 (Dolomanov et al., 2009)'
_computing_publication_material 'Olex2 (Dolomanov et al., 2009)'
_computing_structure_refinement 'ShelXL (Sheldrick, 2015)'
_computing_structure_solution 'ShelXT (Sheldrick, 2015)'
_diffrn_ambient_temperature 100.0
_diffrn_measured_fraction_theta_full 0.818
_diffrn_measured_fraction_theta_max 0.818
_diffrn_measurement_device_type 'ADSC Quantum 210r'
_diffrn_measurement_method 'Phi Scan'
_diffrn_radiation_monochromator 'Silicon Double Crystal'
_diffrn_radiation_type MoK\a
_diffrn_radiation_wavelength 0.71073
_diffrn_reflns_av_R_equivalents 0.4271
_diffrn_reflns_av_unetI/netI 0.4337
_diffrn_reflns_Laue_measured_fraction_full 0.818
_diffrn_reflns_Laue_measured_fraction_max 0.818
_diffrn_reflns_limit_h_max 19
_diffrn_reflns_limit_h_min -19
_diffrn_reflns_limit_k_max 5
_diffrn_reflns_limit_k_min -5
_diffrn_reflns_limit_l_max 21
_diffrn_reflns_limit_l_min -21
_diffrn_reflns_number 15010
_diffrn_reflns_point_group_measured_fraction_full 0.818
_diffrn_reflns_point_group_measured_fraction_max 0.818
_diffrn_reflns_theta_full 22.974
_diffrn_reflns_theta_max 22.974
_diffrn_reflns_theta_min 1.067
_diffrn_source 'MX1 Beamline Australian Synchrotron'
_diffrn_standards_number 0
_exptl_absorpt_coefficient_mu 0.356
_exptl_absorpt_correction_type none
_exptl_crystal_colour 'clear light yellow'
_exptl_crystal_colour_lustre clear
_exptl_crystal_colour_modifier light
_exptl_crystal_colour_primary yellow
_exptl_crystal_density_diffrn 1.316
_exptl_crystal_description needle
_exptl_crystal_F_000 928
_exptl_crystal_preparation 'slow diffusion of pentane into dichloromethane'
_exptl_crystal_size_max 0.02
_exptl_crystal_size_mid 0.01
_exptl_crystal_size_min 0.01
_refine_diff_density_max 1.063
_refine_diff_density_min -1.106
_refine_diff_density_rms 0.258
_refine_ls_extinction_method none
_refine_ls_goodness_of_fit_ref 1.226
_refine_ls_hydrogen_treatment constr
_refine_ls_matrix_type full
_refine_ls_number_parameters 264
_refine_ls_number_reflns 2537
_refine_ls_number_restraints 141
_refine_ls_restrained_S_all 1.195
_refine_ls_R_factor_all 0.3022
_refine_ls_R_factor_gt 0.1801
_refine_ls_shift/su_max 0.000
_refine_ls_shift/su_mean 0.000
_refine_ls_structure_factor_coef Fsqd
_refine_ls_weighting_details 'w=1/[\s^2^(Fo^2^)+(0.2000P)^2^] where P=(Fo^2^+2Fc^2^)/3'
_refine_ls_weighting_scheme calc
_refine_ls_wR_factor_gt 0.4042
_refine_ls_wR_factor_ref 0.4696
_reflns_Friedel_coverage 0.000
_reflns_number_gt 1269
_reflns_number_total 2537
_reflns_threshold_expression 'I > 2\s(I)'
_cod_data_source_file ja8b08386_si_002.cif
_cod_data_source_block p21_c_a
_cod_original_cell_volume 2248.1(8)
_cod_database_code 4133074
_shelx_shelxl_version_number 2018/1
_shelx_space_group_comment
;
The symmetry employed for this shelxl refinement is uniquely defined
by the following loop, which should always be used as a source of
symmetry information in preference to the above space-group names.
They are only intended as comments.
;
_shelx_estimated_absorpt_t_max 0.996
_shelx_estimated_absorpt_t_min 0.993
_olex2_refinement_description
;
1. Fixed Uiso
 At 1.2 times of:
  All C(H) groups, All C(H,H) groups
 At 1.5 times of:
  All O(H) groups
2. Rigid bond restraints
 C12, C17, C16, C14, C13, C15
 with sigma for 1-2 distances of 0.01 and sigma for 1-3 distances of 0.01
 C6, C1, C2, C3, C4, C5
 with sigma for 1-2 distances of 0.01 and sigma for 1-3 distances of 0.01
 N1, C10, C9, C8, C7
 with sigma for 1-2 distances of 0.01 and sigma for 1-3 distances of 0.01
 S3, C18, S2
 with sigma for 1-2 distances of 0.01 and sigma for 1-3 distances of 0.01
3. Uiso/Uaniso restraints and constraints
C3 \\sim C2 \\sim C1 \\sim C6 \\sim C5 \\sim C4: within 1.7A with sigma of 0.04
and sigma for terminal atoms of 0.08
C17 \\sim C16 \\sim C15 \\sim C14 \\sim C13 \\sim C12: within 1.7A with sigma
of 0.04 and sigma for terminal atoms of 0.08
N1 \\sim C10 \\sim C9 \\sim C8 \\sim C7: within 1.7A with sigma of 0.04 and
sigma for terminal atoms of 0.08
4. Rigid body (RIGU) restrains
 S1, C18
 with sigma for 1-2 distances of 0.004 and sigma for 1-3 distances of 0.004
5.a Ternary CH refined with riding coordinates:
 C9(H9), C8(H8)
5.b Secondary CH2 refined with riding coordinates:
 C19(H19A,H19B), C11(H11A,H11B), C20(H20A,H20B)
5.c Aromatic/amide H refined with riding coordinates:
 C6(H6), C5(H5), C4(H4A), C17(H17), C2(H2), C3(H3), C14(H14), C13(H13),
 C15(H15), C16(H16)
5.d Idealised tetrahedral OH refined with riding coordinates:
 O4(H4)
;
_olex2_submission_special_instructions 'No special instructions were received'

loop_
_space_group_symop_operation_xyz
'x, y, z'
'-x, y+1/2, -z+1/2'
'-x, -y, -z'
'x, -y-1/2, z-1/2'

loop_
_atom_site_label
_atom_site_type_symbol
_atom_site_fract_x
_atom_site_fract_y
_atom_site_fract_z
_atom_site_U_iso_or_equiv
_atom_site_adp_type
_atom_site_occupancy
_atom_site_site_symmetry_order
_atom_site_calc_flag
_atom_site_refinement_flags_posn
_atom_site_refinement_flags_adp
S1 S 0.7216(2) 1.1775(6) 0.24618(18) 0.0534(14) Uani 1 1 d . U
S2 S 0.6291(2) 0.8239(7) 0.2983(2) 0.0627(15) Uani 1 1 d . U
S3 S 0.5880(3) 1.0666(8) 0.1716(2) 0.0695(16) Uani 1 1 d . U
O1 O 0.7004(6) 1.3250(17) 0.3836(4) 0.053(3) Uani 1 1 d . .
O3 O 0.5163(7) 0.552(2) 0.0741(5) 0.069(3) Uani 1 1 d . .
O4 O 0.4439(7) 0.7764(18) 0.0043(5) 0.079(4) Uani 1 1 d . .
H4 H 0.452799 0.673414 -0.021758 0.118 Uiso 1 1 calc R .
O2 O 0.8304(7) 0.6242(17) 0.4339(5) 0.068(3) Uani 1 1 d . .
N1 N 0.7619(7) 0.972(2) 0.4235(5) 0.047(3) Uani 1 1 d . U
C6 C 0.6979(8) 0.773(2) 0.4923(6) 0.043(3) Uani 1 1 d . U
H6 H 0.685674 0.644691 0.462115 0.051 Uiso 1 1 calc R .
C1 C 0.7414(7) 0.964(2) 0.4810(6) 0.041(3) Uani 1 1 d . U
C7 C 0.7393(9) 1.161(3) 0.3774(7) 0.052(4) Uani 1 1 d . U
C5 C 0.6722(9) 0.767(2) 0.5467(7) 0.049(3) Uani 1 1 d . U
H5 H 0.642226 0.638096 0.554279 0.059 Uiso 1 1 calc R .
C9 C 0.8065(8) 0.838(2) 0.3331(7) 0.044(3) Uani 1 1 d . U
H9 H 0.776022 0.717799 0.304908 0.053 Uiso 1 1 calc R .
C4 C 0.6922(8) 0.964(2) 0.5915(7) 0.047(3) Uani 1 1 d . U
H4A H 0.676782 0.965071 0.630068 0.057 Uiso 1 1 calc R .
C17 C 0.9249(8) 1.097(2) 0.2452(8) 0.048(3) Uani 1 1 d . U
H17 H 0.947841 1.197754 0.279246 0.057 Uiso 1 1 calc R .
C12 C 0.8881(8) 0.893(3) 0.2587(7) 0.053(4) Uani 1 1 d . U
C2 C 0.7577(8) 1.159(2) 0.5233(7) 0.047(3) Uani 1 1 d . U
H2 H 0.784652 1.294754 0.514343 0.056 Uiso 1 1 calc R .
C8 C 0.7734(9) 1.110(2) 0.3235(7) 0.051(4) Uani 1 1 d . U
H8 H 0.814354 1.224972 0.329383 0.062 Uiso 1 1 calc R .
C3 C 0.7346(9) 1.151(2) 0.5773(7) 0.055(4) Uani 1 1 d . U
H3 H 0.747991 1.280237 0.607091 0.066 Uiso 1 1 calc R .
C10 C 0.8042(9) 0.790(3) 0.4034(8) 0.054(4) Uani 1 1 d . U
C19 C 0.5091(10) 0.873(3) 0.1751(8) 0.069(5) Uani 1 1 d . .
H19A H 0.522937 0.698942 0.184620 0.082 Uiso 1 1 calc R .
H19B H 0.485899 0.935009 0.208277 0.082 Uiso 1 1 calc R .
C14 C 0.8607(9) 0.813(3) 0.1445(8) 0.059(4) Uani 1 1 d . U
H14 H 0.838580 0.717086 0.109236 0.071 Uiso 1 1 calc R .
C13 C 0.8531(9) 0.751(3) 0.2042(8) 0.051(4) Uani 1 1 d . U
H13 H 0.824652 0.614554 0.209751 0.062 Uiso 1 1 calc R .
C15 C 0.9010(9) 1.018(3) 0.1361(7) 0.063(4) Uani 1 1 d . U
H15 H 0.908415 1.058665 0.095575 0.076 Uiso 1 1 calc R .
C18 C 0.6434(8) 1.011(2) 0.2458(6) 0.042(3) Uani 1 1 d . U
C11 C 0.8841(10) 0.824(3) 0.3235(9) 0.062(5) Uani 1 1 d . .
H11A H 0.914212 0.936288 0.353686 0.074 Uiso 1 1 calc R .
H11B H 0.902110 0.653764 0.332367 0.074 Uiso 1 1 calc R .
C16 C 0.9297(10) 1.159(3) 0.1875(8) 0.062(4) Uani 1 1 d . U
H16 H 0.953905 1.306375 0.181507 0.075 Uiso 1 1 calc R .
C20 C 0.4608(9) 0.892(3) 0.1120(7) 0.051(4) Uani 1 1 d . .
H20A H 0.460191 1.065327 0.097331 0.061 Uiso 1 1 calc R .
H20B H 0.412796 0.849538 0.116106 0.061 Uiso 1 1 calc R .
C21 C 0.4814(10) 0.723(3) 0.0617(8) 0.065(5) Uani 1 1 d . .

loop_
_atom_site_aniso_label
_atom_site_aniso_U_11
_atom_site_aniso_U_22
_atom_site_aniso_U_33
_atom_site_aniso_U_23
_atom_site_aniso_U_13
_atom_site_aniso_U_12
S1 0.083(3) 0.042(2) 0.032(3) 0.0008(15) 0.003(2) 0.0003(18)
S2 0.079(3) 0.053(2) 0.047(3) 0.0089(19) -0.005(2) -0.012(2)
S3 0.085(3) 0.069(3) 0.043(3) 0.010(2) -0.011(2) -0.007(2)
O1 0.093(9) 0.041(5) 0.027(6) -0.002(4) 0.015(5) 0.020(6)
O3 0.097(9) 0.064(7) 0.033(7) -0.005(5) -0.011(6) 0.027(7)
O4 0.135(11) 0.038(5) 0.042(8) -0.009(5) -0.025(7) 0.027(6)
O2 0.105(9) 0.034(5) 0.059(8) 0.013(5) 0.006(6) 0.032(6)
N1 0.079(8) 0.039(6) 0.017(6) -0.009(4) -0.002(5) -0.011(5)
C6 0.076(10) 0.023(6) 0.024(7) -0.002(5) -0.001(6) 0.002(5)
C1 0.055(8) 0.037(6) 0.024(7) 0.003(5) -0.007(6) 0.005(5)
C7 0.074(10) 0.041(7) 0.030(8) -0.003(5) -0.011(6) -0.001(6)
C5 0.072(10) 0.040(7) 0.033(8) -0.006(6) 0.006(6) -0.003(6)
C9 0.066(9) 0.028(6) 0.031(7) -0.005(5) -0.006(6) -0.004(6)
C4 0.071(9) 0.039(7) 0.030(8) -0.009(5) 0.005(6) 0.001(6)
C17 0.053(9) 0.038(7) 0.049(7) -0.005(6) 0.004(7) -0.001(5)
C12 0.067(10) 0.038(7) 0.045(8) -0.007(6) -0.005(7) 0.000(6)
C2 0.070(10) 0.026(6) 0.035(7) 0.005(5) -0.008(6) -0.006(6)
C8 0.084(11) 0.030(6) 0.037(8) -0.006(5) 0.006(7) -0.002(6)
C3 0.092(11) 0.028(6) 0.038(8) -0.006(6) 0.000(7) 0.000(6)
C10 0.083(11) 0.030(6) 0.041(7) -0.003(6) -0.005(7) -0.005(6)
C19 0.092(13) 0.066(10) 0.047(12) -0.020(8) 0.013(9) 0.022(9)
C14 0.074(11) 0.055(8) 0.038(7) -0.009(6) -0.012(7) 0.001(6)
C13 0.070(10) 0.035(7) 0.050(8) -0.006(6) 0.016(7) -0.010(6)
C15 0.083(11) 0.066(9) 0.032(7) 0.018(6) -0.006(7) 0.004(7)
C18 0.076(10) 0.040(7) 0.011(7) -0.011(5) 0.008(6) 0.008(7)
C11 0.072(12) 0.053(9) 0.062(12) 0.001(8) 0.016(9) 0.003(8)
C16 0.087(11) 0.037(7) 0.057(8) 0.003(6) 0.003(8) 0.007(7)
C20 0.067(10) 0.056(9) 0.026(9) -0.012(7) 0.000(7) 0.011(8)
C21 0.081(13) 0.058(10) 0.042(11) -0.001(8) -0.019(9) 0.009(10)

loop_
_atom_type_symbol
_atom_type_description
_atom_type_scat_dispersion_real
_atom_type_scat_dispersion_imag
_atom_type_scat_source
C C 0.0033 0.0016 'International Tables Vol C Tables 4.2.6.8 and 6.1.1.4'
H H 0.0000 0.0000 'International Tables Vol C Tables 4.2.6.8 and 6.1.1.4'
N N 0.0061 0.0033 'International Tables Vol C Tables 4.2.6.8 and 6.1.1.4'
O O 0.0106 0.0060 'International Tables Vol C Tables 4.2.6.8 and 6.1.1.4'
S S 0.1246 0.1234 'International Tables Vol C Tables 4.2.6.8 and 6.1.1.4'

loop_
_geom_angle_atom_site_label_1
_geom_angle_atom_site_label_2
_geom_angle_atom_site_label_3
_geom_angle
C18 S1 C8 102.2(7)
C18 S3 C19 102.4(8)
C1 N1 C7 123.0(13)
C1 N1 C10 123.7(12)
C10 N1 C7 113.2(13)
C5 C6 C1 121.0(13)
N1 C1 C6 119.1(12)
C2 C1 N1 120.0(13)
C2 C1 C6 120.5(15)
O1 C7 N1 123.9(15)
O1 C7 C8 129.0(14)
N1 C7 C8 107.1(13)
C6 C5 C4 117.9(14)
C10 C9 C8 100.7(11)
C10 C9 C11 110.8(13)
C11 C9 C8 113.6(12)
C3 C4 C5 118.6(15)
C16 C17 C12 123.5(15)
C17 C12 C13 115.1(15)
C17 C12 C11 122.7(14)
C13 C12 C11 122.2(14)
C3 C2 C1 118.8(14)
C7 C8 S1 115.9(12)
C7 C8 C9 107.7(12)
C9 C8 S1 115.9(9)
C2 C3 C4 123.1(13)
O2 C10 N1 125.1(16)
O2 C10 C9 125.8(15)
N1 C10 C9 109.1(12)
C20 C19 S3 106.6(13)
C13 C14 C15 119.7(14)
C14 C13 C12 120.8(14)
C16 C15 C14 118.8(16)
S2 C18 S1 127.2(8)
S2 C18 S3 126.5(9)
S3 C18 S1 106.0(7)
C12 C11 C9 111.4(14)
C17 C16 C15 122.0(16)
C19 C20 C21 113.5(13)
O3 C21 O4 125.0(16)
O3 C21 C20 123.2(15)
O4 C21 C20 110.9(15)

loop_
_geom_bond_atom_site_label_1
_geom_bond_atom_site_label_2
_geom_bond_distance
S1 C8 1.802(15)
S1 C18 1.774(16)
S2 C18 1.596(15)
S3 C19 1.88(2)
S3 C18 1.762(13)
O1 C7 1.196(19)
O3 C21 1.144(19)
O4 C21 1.34(2)
O2 C10 1.166(17)
N1 C1 1.393(18)
N1 C7 1.433(19)
N1 C10 1.42(2)
C6 C1 1.40(2)
C6 C5 1.38(2)
C1 C2 1.39(2)
C7 C8 1.50(2)
C5 C4 1.44(2)
C9 C8 1.603(19)
C9 C10 1.56(2)
C9 C11 1.58(2)
C4 C3 1.39(2)
C17 C12 1.39(2)
C17 C16 1.32(2)
C12 C13 1.45(2)
C12 C11 1.48(2)
C2 C3 1.35(2)
C19 C20 1.49(2)
C14 C13 1.38(2)
C14 C15 1.39(2)
C15 C16 1.37(2)
C20 C21 1.55(2)

loop_
_smtbx_masks_void_nr
_smtbx_masks_void_average_x
_smtbx_masks_void_average_y
_smtbx_masks_void_average_z
_smtbx_masks_void_volume
_smtbx_masks_void_count_electrons
1 0.000 -0.115 0.000 130.7 67.6
2 0.000 -0.380 0.500 130.7 67.6
